data_4305260
loop_
_publ_author_name
'Nicole Pienack'
'Angela Puls'
'Christian N\"ather'
'Wolfgang Bensch'

_publ_section_title
;
The Layered Thiostannate (dienH2)Cu2Sn2S6: a Photoconductive
Inorganic-Organic Hybrid Compound
;
_journal_name_full 'Inorganic Chemistry'
_journal_page_first 9606
_journal_page_last 9611
_journal_paper_doi 10.1021/ic800118z
_journal_volume 47
_journal_year 2008
_chemical_formula_moiety 'C4N3H15, Cu2Sn2S6'
_chemical_formula_sum 'C4 H15 Cu2 N3 S6 Sn2'
_chemical_formula_weight 662.01
_chemical_name_common (dienH2)Cu2Sn2S6
_chemical_name_systematic
; 
 (C4N3H15)Cu2Sn2S6 
;
_space_group_IT_number 119
_symmetry_cell_setting tetragonal
_symmetry_space_group_name_Hall 'I -4 -2'
_symmetry_space_group_name_H-M 'I -4 m 2'
_atom_sites_solution_hydrogens geom
_atom_sites_solution_primary direct
_atom_sites_solution_secondary difmap
_audit_creation_method SHELXL-97
_cell_angle_alpha 90.00
_cell_angle_beta 90.00
_cell_angle_gamma 90.00
_cell_formula_units_Z 4
_cell_length_a 7.8793(3)
_cell_length_b 7.8793(3)
_cell_length_c 24.9955(15)
_cell_measurement_reflns_used 1078
_cell_measurement_temperature 293(2)
_cell_measurement_theta_max 28.03
_cell_measurement_theta_min 2.71
_cell_volume 1551.80(13)
_computing_cell_refinement 'STOE-IPDS Program Package'
_computing_data_collection 'STOE-IPDS Program Package'
_computing_data_reduction 'STOE-IPDS Program Package'
_computing_molecular_graphics 'Bruker SHELXTL'
_computing_publication_material 'Bruker SHELXTL'
_computing_structure_refinement 'SHELXL-97 (Sheldrick, 1997)'
_computing_structure_solution 'SHELXS-97 (Sheldrick, 1990)'
_diffrn_ambient_temperature 293(2)
_diffrn_measured_fraction_theta_full 0.997
_diffrn_measured_fraction_theta_max 0.997
_diffrn_measurement_device_type 'Stoe Imaging Plate Diffraction System'
_diffrn_measurement_method '\f scans'
_diffrn_radiation_monochromator graphite
_diffrn_radiation_source 'fine-focus sealed tube'
_diffrn_radiation_type MoK\a
_diffrn_radiation_wavelength 0.71073
_diffrn_reflns_av_R_equivalents 0.0578
_diffrn_reflns_av_sigmaI/netI 0.0269
_diffrn_reflns_limit_h_max 10
_diffrn_reflns_limit_h_min -9
_diffrn_reflns_limit_k_max 10
_diffrn_reflns_limit_k_min -10
_diffrn_reflns_limit_l_max 30
_diffrn_reflns_limit_l_min -32
_diffrn_reflns_number 6243
_diffrn_reflns_theta_full 28.03
_diffrn_reflns_theta_max 28.03
_diffrn_reflns_theta_min 2.71
_diffrn_standards_decay_% 0
_diffrn_standards_interval_count 0
_diffrn_standards_interval_time 0
_diffrn_standards_number 0
_exptl_absorpt_coefficient_mu 6.673
_exptl_absorpt_correction_T_max 0.5235
_exptl_absorpt_correction_T_min 0.3154
_exptl_absorpt_correction_type numerical
_exptl_absorpt_process_details 'X-Shape (STOE & CIE, 1998)'
_exptl_crystal_colour black
_exptl_crystal_density_diffrn 2.834
_exptl_crystal_density_method 'not measured'
_exptl_crystal_description 'thin plates'
_exptl_crystal_F_000 1256
_exptl_crystal_size_max 0.15
_exptl_crystal_size_mid 0.10
_exptl_crystal_size_min 0.05
_refine_diff_density_max 3.923
_refine_diff_density_min -1.949
_refine_diff_density_rms 0.384
_refine_ls_abs_structure_details 'Flack H D (1983), Acta Cryst. A39, 876-881'
_refine_ls_abs_structure_Flack 0.02(6)
_refine_ls_extinction_coef 0.0037(4)
_refine_ls_extinction_expression Fc^*^=kFc[1+0.001xFc^2^\l^3^/sin(2\q)]^-1/4^
_refine_ls_extinction_method SHELXL
_refine_ls_goodness_of_fit_ref 1.052
_refine_ls_hydrogen_treatment none
_refine_ls_matrix_type full
_refine_ls_number_parameters 57
_refine_ls_number_reflns 1078
_refine_ls_number_restraints 0
_refine_ls_restrained_S_all 1.052
_refine_ls_R_factor_all 0.0471
_refine_ls_R_factor_gt 0.0417
_refine_ls_shift/su_max 0.000
_refine_ls_shift/su_mean 0.000
_refine_ls_structure_factor_coef Fsqd
_refine_ls_weighting_details 'calc w=1/[\s^2^(Fo^2^)+(0.0792P)^2^+0.0000P] where P=(Fo^2^+2Fc^2^)/3'
_refine_ls_weighting_scheme calc
_refine_ls_wR_factor_gt 0.0979
_refine_ls_wR_factor_ref 0.1018
_reflns_number_gt 902
_reflns_number_total 1078
_reflns_threshold_expression >2sigma(I)
_cod_data_source_file ic800118z_si_001.cif
_cod_data_source_block np388
_cod_database_code 4305260

loop_
_symmetry_equiv_pos_as_xyz
'x, y, z'
'y, -x, -z'
'-x, -y, z'
'-y, x, -z'
'-x, y, z'
'y, x, -z'
'x, -y, z'
'-y, -x, -z'
'x+1/2, y+1/2, z+1/2'
'y+1/2, -x+1/2, -z+1/2'
'-x+1/2, -y+1/2, z+1/2'
'-y+1/2, x+1/2, -z+1/2'
'-x+1/2, y+1/2, z+1/2'
'y+1/2, x+1/2, -z+1/2'
'x+1/2, -y+1/2, z+1/2'
'-y+1/2, -x+1/2, -z+1/2'

loop_
_atom_site_label
_atom_site_type_symbol
_atom_site_fract_x
_atom_site_fract_y
_atom_site_fract_z
_atom_site_U_iso_or_equiv
_atom_site_adp_type
_atom_site_occupancy
_atom_site_symmetry_multiplicity
_atom_site_calc_flag
_atom_site_refinement_flags
_atom_site_disorder_assembly
_atom_site_disorder_group
Sn1 Sn 0.0000 0.0000 0.15189(3) 0.0128(2) Uani 1 4 d S . .
Sn2 Sn 0.5000 0.0000 0.15015(3) 0.0139(2) Uani 1 4 d S . .
Cu Cu 0.25412(10) 0.24588(10) 0.2500 0.0210(3) Uani 1 2 d S . .
S1 S 0.0000 0.2564(3) 0.20047(7) 0.0146(4) Uani 1 2 d S . .
S2 S 0.5000 0.2594(3) 0.19722(8) 0.0145(4) Uani 1 2 d S . .
S3 S 0.2478(4) 0.0000 0.09040(9) 0.0216(5) Uani 1 2 d S . .
N1 N 0.2451(12) 0.5000 0.1267(4) 0.0270(16) Uani 1 2 d S . .
H1N1 H 0.3445 0.5000 0.1436 0.040 Uiso 1 2 d SR . .
H2N1 H 0.1867 0.4078 0.1358 0.040 Uiso 1 1 d R . .
C1 C 0.274(2) 0.5000 0.0698(6) 0.075(6) Uani 1 2 d S . .
H1 H 0.3438 0.4013 0.0619 0.090 Uiso 1 1 d R . .
C2 C 0.158(3) 0.5000 0.0348(6) 0.140(14) Uani 1 2 d S . .
H2A H 0.1201 0.3851 0.0298 0.168 Uiso 0.50 1 d PR . .
H2B H 0.2010 0.5393 0.0011 0.168 Uiso 0.50 1 d PR . .
N2 N 0.0000 0.607(2) 0.0491(6) 0.025(3) Uani 0.50 2 d SP . .
H1N2 H 0.0000 0.7030 0.0298 0.030 Uiso 0.50 2 d SPR . .

loop_
_atom_site_aniso_label
_atom_site_aniso_U_11
_atom_site_aniso_U_22
_atom_site_aniso_U_33
_atom_site_aniso_U_23
_atom_site_aniso_U_13
_atom_site_aniso_U_12
Sn1 0.0097(4) 0.0138(4) 0.0149(4) 0.000 0.000 0.000
Sn2 0.0108(4) 0.0158(4) 0.0152(4) 0.000 0.000 0.000
Cu 0.0209(3) 0.0209(3) 0.0212(5) -0.0003(3) -0.0003(3) -0.0001(4)
S1 0.0111(8) 0.0149(9) 0.0178(10) -0.0020(7) 0.000 0.000
S2 0.0112(8) 0.0156(9) 0.0167(9) -0.0005(7) 0.000 0.000
S3 0.0135(10) 0.0378(13) 0.0134(9) 0.000 -0.0002(10) 0.000
N1 0.019(4) 0.031(4) 0.031(4) 0.000 0.000(4) 0.000
C1 0.049(10) 0.14(2) 0.031(7) 0.000 -0.007(7) 0.000
C2 0.089(17) 0.31(4) 0.021(6) 0.000 0.006(9) 0.000
N2 0.030(8) 0.023(7) 0.021(7) 0.015(6) 0.000 0.000

loop_
_atom_type_symbol
_atom_type_description
_atom_type_scat_dispersion_real
_atom_type_scat_dispersion_imag
_atom_type_scat_source
C C 0.0033 0.0016 'International Tables Vol C Tables 4.2.6.8 and 6.1.1.4'
H H 0.0000 0.0000 'International Tables Vol C Tables 4.2.6.8 and 6.1.1.4'
N N 0.0061 0.0033 'International Tables Vol C Tables 4.2.6.8 and 6.1.1.4'
S S 0.1246 0.1234 'International Tables Vol C Tables 4.2.6.8 and 6.1.1.4'
Cu Cu 0.3201 1.2651 'International Tables Vol C Tables 4.2.6.8 and 6.1.1.4'
Sn Sn -0.6537 1.4246 'International Tables Vol C Tables 4.2.6.8 and 6.1.1.4'

loop_
_geom_angle_atom_site_label_1
_geom_angle_atom_site_label_2
_geom_angle_atom_site_label_3
_geom_angle
_geom_angle_site_symmetry_1
_geom_angle_site_symmetry_3
_geom_angle_publ_flag
S1 Sn1 S1 117.98(10) . 3 ?
S1 Sn1 S3 108.58(4) . 3 ?
S1 Sn1 S3 108.58(4) 3 3 ?
S1 Sn1 S3 108.58(4) . . ?
S1 Sn1 S3 108.58(4) 3 . ?
S3 Sn1 S3 103.59(11) 3 . ?
S2 Sn2 S2 120.16(11) . 3_655 ?
S2 Sn2 S3 107.44(4) . . ?
S2 Sn2 S3 107.44(4) 3_655 . ?
S2 Sn2 S3 107.44(4) . 3_655 ?
S2 Sn2 S3 107.44(4) 3_655 3_655 ?
S3 Sn2 S3 106.13(12) . 3_655 ?
S2 Cu S2 113.04(11) . 12_545 ?
S2 Cu S1 113.88(5) . . ?
S2 Cu S1 106.61(7) 12_545 . ?
S2 Cu S1 106.61(7) . 12 ?
S2 Cu S1 113.88(5) 12_545 12 ?
S1 Cu S1 102.51(11) . 12 ?
Cu S1 Cu 116.43(8) . 10_455 ?
Cu S1 Sn1 103.93(6) . . ?
Cu S1 Sn1 103.93(6) 10_455 . ?
Cu S2 Cu 111.32(8) 10 . ?
Cu S2 Sn2 103.95(6) 10 . ?
Cu S2 Sn2 103.95(6) . . ?
Sn1 S3 Sn2 104.86(8) . . ?
C1 N1 H1N1 109.1 . . ?
C1 N1 H2N1 109.6 . . ?
H1N1 N1 H2N1 109.5 . . ?
C2 C1 N1 124.3(17) . . ?
C2 C1 H1 105.6 . . ?
N1 C1 H1 106.8 . . ?
C1 C2 N2 115.1(13) . 3_565 ?
C1 C2 N2 115.1(13) . . ?
N2 C2 N2 66.1(16) 3_565 . ?
C1 C2 H2A 108.2 . . ?
N2 C2 H2A 43.0 3_565 . ?
N2 C2 H2A 107.3 . . ?
C1 C2 H2B 110.2 . . ?
N2 C2 H2B 131.8 3_565 . ?
N2 C2 H2B 108.4 . . ?
H2A C2 H2B 107.5 . . ?
C2 N2 C2 107.3(18) 3_565 . ?
C2 N2 N2 57.0(8) 3_565 3_565 ?
C2 N2 N2 57.0(8) . 3_565 ?
C2 N2 H1N2 109.6 3_565 . ?
C2 N2 H1N2 109.6 . . ?
N2 N2 H1N2 147.5 3_565 . ?

loop_
_geom_bond_atom_site_label_1
_geom_bond_atom_site_label_2
_geom_bond_distance
_geom_bond_site_symmetry_2
_geom_bond_publ_flag
Sn1 S1 2.357(2) . ?
Sn1 S1 2.357(2) 3 ?
Sn1 S3 2.485(3) 3 ?
Sn1 S3 2.485(3) . ?
Sn2 S2 2.359(2) . ?
Sn2 S2 2.359(2) 3_655 ?
Sn2 S3 2.486(3) . ?
Sn2 S3 2.486(3) 3_655 ?
Cu S2 2.3464(13) . ?
Cu S2 2.3464(13) 12_545 ?
Cu S1 2.3555(12) . ?
Cu S1 2.3555(12) 12 ?
S1 Cu 2.3555(12) 10_455 ?
S2 Cu 2.3464(13) 10 ?
N1 C1 1.441(16) . ?
N1 H1N1 0.8900 . ?
N1 H2N1 0.8900 . ?
C1 C2 1.27(3) . ?
C1 H1 0.9699 . ?
C2 N2 1.54(2) 3_565 ?
C2 N2 1.54(2) . ?
C2 H2A 0.9600 . ?
C2 H2B 0.9599 . ?
N2 C2 1.54(2) 3_565 ?
N2 N2 1.68(4) 3_565 ?
N2 H1N2 0.9000 . ?
